data_7229572
loop_
_publ_author_name
'McMorran, David'
'McKay, Aidan P.'
'Gordon, Keith'
'Shillito, Georgina E.'

_publ_section_title
;
 Cyclometallated Platinum(II) and Palladium(II) Complexes Containing
 1,5-Diarylbiguanides: Synthesis, Characterisation and Hydrogen
 Bond-directed Assembly
;
_journal_name_full CrystEngComm
_journal_paper_doi 10.1039/C7CE01805C
_journal_year 2017
_chemical_formula_sum 'C34 H35 Cl3 N8 O3 Pt'
_chemical_formula_weight 905.14
_chemical_name_common '[[Pt(ppy)(biguH)]:(barbitone)].CHCl3'
_space_group_crystal_system monoclinic
_space_group_IT_number 14
_space_group_name_Hall '-P 2ybc'
_space_group_name_H-M_alt 'P 1 21/c 1'
_symmetry_space_group_name_Hall '-P 2ybc'
_symmetry_space_group_name_H-M 'P 1 21/c 1'
_atom_sites_solution_hydrogens mixed
_audit_creation_method SHELXL-2014/7
_audit_update_record
;
2017-10-10 deposited with the CCDC.
2017-11-15 downloaded from the CCDC.
;
_cell_angle_alpha 90
_cell_angle_beta 99.978(3)
_cell_angle_gamma 90
_cell_formula_units_Z 4
_cell_length_a 13.6217(4)
_cell_length_b 33.0468(9)
_cell_length_c 7.8130(2)
_cell_measurement_reflns_used 17803
_cell_measurement_temperature 100.00(1)
_cell_measurement_theta_max 74.5100
_cell_measurement_theta_min 4.2710
_cell_volume 3463.85(17)
_computing_cell_refinement 'CrysAlisPro 1.171.38.46 (Rigaku OD, 2015)'
_computing_data_collection 'CrysAlisPro 1.171.38.46 (Rigaku OD, 2015)'
_computing_data_reduction 'CrysAlisPro 1.171.38.46 (Rigaku OD, 2015)'
_computing_structure_refinement 'SHELXL-2014/7 (Sheldrick, 2014)'
_diffrn_ambient_temperature 100.00(1)
_diffrn_detector_area_resol_mean 5.1725
_diffrn_measured_fraction_theta_full 1.000
_diffrn_measured_fraction_theta_max 0.993
_diffrn_measurement_device_type 'SuperNova, Dual, Cu at zero, Atlas'
_diffrn_radiation_type CuK\a
_diffrn_radiation_wavelength 1.54184
_diffrn_reflns_av_R_equivalents 0.0627
_diffrn_reflns_av_unetI/netI 0.0366
_diffrn_reflns_Laue_measured_fraction_full 1.000
_diffrn_reflns_Laue_measured_fraction_max 0.993
_diffrn_reflns_limit_h_max 16
_diffrn_reflns_limit_h_min -17
_diffrn_reflns_limit_k_max 41
_diffrn_reflns_limit_k_min -39
_diffrn_reflns_limit_l_max 9
_diffrn_reflns_limit_l_min -9
_diffrn_reflns_number 39686
_diffrn_reflns_point_group_measured_fraction_full 1.000
_diffrn_reflns_point_group_measured_fraction_max 0.993
_diffrn_reflns_theta_full 68.500
_diffrn_reflns_theta_max 74.938
_diffrn_reflns_theta_min 3.556
_diffrn_source 'micro-focus sealed X-ray tube'
_exptl_absorpt_coefficient_mu 10.104
_exptl_absorpt_correction_T_max 1.00000
_exptl_absorpt_correction_T_min 0.28048
_exptl_absorpt_correction_type multi-scan
_exptl_absorpt_process_details
;
CrysAlisPro 1.171.38.46 (Rigaku Oxford Diffraction, 2015)
Empirical absorption correction using spherical harmonics,
 implemented in SCALE3 ABSPACK scaling algorithm.
;
_exptl_crystal_colour green
_exptl_crystal_density_diffrn 1.736
_exptl_crystal_description plate
_exptl_crystal_F_000 1792
_exptl_crystal_size_max 0.249
_exptl_crystal_size_mid 0.171
_exptl_crystal_size_min 0.056
_refine_diff_density_max 2.949
_refine_diff_density_min -1.952
_refine_diff_density_rms 0.143
_refine_ls_extinction_method none
_refine_ls_goodness_of_fit_ref 1.036
_refine_ls_hydrogen_treatment mixed
_refine_ls_matrix_type full
_refine_ls_number_parameters 455
_refine_ls_number_reflns 7067
_refine_ls_number_restraints 0
_refine_ls_restrained_S_all 1.036
_refine_ls_R_factor_all 0.0450
_refine_ls_R_factor_gt 0.0378
_refine_ls_shift/su_max 0.003
_refine_ls_shift/su_mean 0.000
_refine_ls_structure_factor_coef Fsqd
_refine_ls_weighting_details 'w=1/[\s^2^(Fo^2^)+(0.0392P)^2^+16.6166P] where P=(Fo^2^+2Fc^2^)/3'
_refine_ls_weighting_scheme calc
_refine_ls_wR_factor_gt 0.0899
_refine_ls_wR_factor_ref 0.0957
_reflns_Friedel_coverage 0.000
_reflns_number_gt 6184
_reflns_number_total 7067
_reflns_threshold_expression 'I > 2\s(I)'
_cod_data_source_file c7ce01805c2.cif
_cod_data_source_block shelx_CCDC4
_cod_database_code 7229572
_shelx_shelxl_version_number 2014/7
_shelx_space_group_comment
;
The symmetry employed for this shelxl refinement is uniquely defined
by the following loop, which should always be used as a source of
symmetry information in preference to the above space-group names.
They are only intended as comments.
;

loop_
_space_group_symop_operation_xyz
'x, y, z'
'-x, y+1/2, -z+1/2'
'-x, -y, -z'
'x, -y-1/2, z-1/2'

loop_
_atom_site_label
_atom_site_type_symbol
_atom_site_fract_x
_atom_site_fract_y
_atom_site_fract_z
_atom_site_U_iso_or_equiv
_atom_site_adp_type
_atom_site_occupancy
_atom_site_site_symmetry_order
_atom_site_calc_flag
_atom_site_refinement_flags_posn
_atom_site_refinement_flags_adp
_atom_site_refinement_flags_occupancy
_atom_site_disorder_assembly
_atom_site_disorder_group
N6A N 0.6264(3) 0.77286(14) 0.6796(5) 0.0251(11) Uani 0.50(5) 1 d . . P A 1
C25A C 0.4618(3) 0.80049(13) 0.7592(5) 0.0208(10) Uani 0.50(5) 1 d . . P A 1
C25B C 0.6264(3) 0.77286(14) 0.6796(5) 0.0251(11) Uani 0.50(5) 1 d . . P A 2
N6B N 0.4618(3) 0.80049(13) 0.7592(5) 0.0208(10) Uani 0.50(5) 1 d . . P A 2
C1 C 0.3591(4) 0.67761(14) 0.7808(6) 0.0232(10) Uani 1 1 d . . . . .
C2 C 0.5246(4) 0.65230(15) 0.7503(6) 0.0232(10) Uani 1 1 d . . . . .
C3 C 0.1853(4) 0.68555(14) 0.8262(6) 0.0209(9) Uani 1 1 d . . . . .
C4 C 0.0884(4) 0.67400(15) 0.7462(6) 0.0275(11) Uani 1 1 d . . . . .
H4 H 0.0796 0.6508 0.6780 0.033 Uiso 1 1 calc R U . . .
C5 C 0.0075(4) 0.69663(17) 0.7681(7) 0.0310(12) Uani 1 1 d . . . . .
H5 H -0.0558 0.6888 0.7136 0.037 Uiso 1 1 calc R U . . .
C6 C 0.0189(4) 0.73103(16) 0.8706(6) 0.0288(11) Uani 1 1 d . . . . .
H6 H -0.0363 0.7468 0.8816 0.035 Uiso 1 1 calc R U . . .
C7 C 0.1133(4) 0.74203(15) 0.9571(6) 0.0280(11) Uani 1 1 d . . . . .
H7 H 0.1208 0.7647 1.0286 0.034 Uiso 1 1 calc R U . . .
C8 C 0.1964(4) 0.71920(15) 0.9371(6) 0.0246(10) Uani 1 1 d . . . . .
H8 H 0.2591 0.7262 0.9971 0.029 Uiso 1 1 calc R U . . .
C9 C 0.6746(4) 0.61135(14) 0.7352(6) 0.0251(10) Uani 1 1 d . . . . .
C10 C 0.7376(4) 0.58638(15) 0.8478(7) 0.0282(11) Uani 1 1 d . . . . .
H10 H 0.7144 0.5737 0.9394 0.034 Uiso 1 1 calc R U . . .
C11 C 0.8349(4) 0.58030(15) 0.8240(7) 0.0280(11) Uani 1 1 d . . . . .
H11 H 0.8769 0.5637 0.9003 0.034 Uiso 1 1 calc R U . . .
C12 C 0.8698(4) 0.59864(16) 0.6879(7) 0.0299(11) Uani 1 1 d . . . . .
H12 H 0.9354 0.5947 0.6730 0.036 Uiso 1 1 calc R U . . .
C13 C 0.8064(4) 0.62303(16) 0.5731(7) 0.0313(11) Uani 1 1 d . . . . .
H13 H 0.8295 0.6352 0.4803 0.038 Uiso 1 1 calc R U . . .
C14 C 0.7092(4) 0.62935(15) 0.5961(7) 0.0284(11) Uani 1 1 d . . . . .
H14 H 0.6670 0.6456 0.5186 0.034 Uiso 1 1 calc R U . . .
C15 C 0.7108(4) 0.75607(16) 0.6351(7) 0.0281(11) Uani 1 1 d . . . . .
H15 H 0.7161 0.7280 0.6323 0.034 Uiso 1 1 calc R U . A 1
C16 C 0.7880(4) 0.77920(17) 0.5945(7) 0.0327(12) Uani 1 1 d . . . . .
H16 H 0.8444 0.7669 0.5661 0.039 Uiso 1 1 calc R U . . .
C17 C 0.7805(4) 0.82116(16) 0.5965(7) 0.0306(11) Uani 1 1 d . . . . .
H17 H 0.8317 0.8371 0.5687 0.037 Uiso 1 1 calc R U . . .
C18 C 0.6970(4) 0.83895(16) 0.6396(6) 0.0276(11) Uani 1 1 d . . . . .
H18 H 0.6919 0.8670 0.6427 0.033 Uiso 1 1 calc R U . . .
C19 C 0.6193(4) 0.81472(14) 0.6789(6) 0.0223(10) Uani 1 1 d . . . . .
C20 C 0.5263(4) 0.83028(14) 0.7214(6) 0.0211(9) Uani 1 1 d . . . . .
C21 C 0.5033(4) 0.87143(16) 0.7310(7) 0.0290(11) Uani 1 1 d . . . . .
H19 H 0.5473 0.8911 0.7050 0.035 Uiso 1 1 calc R U . . .
C22 C 0.4140(4) 0.88245(16) 0.7799(8) 0.0361(13) Uani 1 1 d . . . . .
H20 H 0.3967 0.9096 0.7827 0.043 Uiso 1 1 calc R U . . .
C23 C 0.3508(4) 0.85323(16) 0.8245(7) 0.0333(12) Uani 1 1 d . . . . .
H21 H 0.2924 0.8607 0.8627 0.040 Uiso 1 1 calc R U . . .
C24 C 0.3749(4) 0.81260(15) 0.8119(7) 0.0273(10) Uani 1 1 d . . . . .
H22 H 0.3312 0.7930 0.8398 0.033 Uiso 1 1 calc R U . A 1
C26 C 0.2345(4) 0.51630(14) 0.6186(6) 0.0241(10) Uani 1 1 d . . . . .
C27 C 0.2628(4) 0.56013(15) 0.6653(6) 0.0262(10) Uani 1 1 d . . . . .
C28 C 0.4108(4) 0.54084(14) 0.8452(7) 0.0270(11) Uani 1 1 d . . . . .
C29 C 0.2935(4) 0.48619(15) 0.7438(7) 0.0259(10) Uani 1 1 d . . . . .
C30 C 0.2601(4) 0.50767(15) 0.4351(7) 0.0297(11) Uani 1 1 d . . . . .
H30A H 0.2285 0.4824 0.3932 0.036 Uiso 1 1 calc R U . . .
H30B H 0.2304 0.5289 0.3571 0.036 Uiso 1 1 calc R U . . .
C31 C 0.3699(5) 0.50487(17) 0.4220(8) 0.0379(13) Uani 1 1 d . . . . .
H31A H 0.3765 0.4995 0.3037 0.057 Uiso 1 1 calc R U . . .
H31B H 0.4023 0.5300 0.4588 0.057 Uiso 1 1 calc R U . . .
H31C H 0.4003 0.4833 0.4951 0.057 Uiso 1 1 calc R U . . .
C32 C 0.1227(4) 0.50918(15) 0.6107(7) 0.0279(11) Uani 1 1 d . . . . .
H32A H 0.0862 0.5267 0.5221 0.033 Uiso 1 1 calc R U . . .
H32B H 0.1074 0.4814 0.5756 0.033 Uiso 1 1 calc R U . . .
C33 C 0.0867(4) 0.51689(18) 0.7803(8) 0.0367(13) Uani 1 1 d . . . . .
H33A H 0.0163 0.5118 0.7654 0.055 Uiso 1 1 calc R U . . .
H33B H 0.1210 0.4992 0.8683 0.055 Uiso 1 1 calc R U . . .
H33C H 0.0998 0.5445 0.8148 0.055 Uiso 1 1 calc R U . . .
C50 C 0.0731(4) 0.61350(16) 0.2670(7) 0.0318(11) Uani 1 1 d . . . . .
H50 H 0.1172 0.6062 0.3756 0.038 Uiso 1 1 calc R U . . .
N1 N 0.3790(3) 0.71592(12) 0.7740(5) 0.0267(9) Uani 1 1 d . . . . .
H1A H 0.3312 0.7320 0.7875 0.032 Uiso 1 1 calc R U . . .
N2 N 0.4274(3) 0.64809(12) 0.7691(5) 0.0235(8) Uani 1 1 d . . . . .
H2A H 0.408(4) 0.6239(19) 0.775(7) 0.028 Uiso 1 1 d . U . . .
N3 N 0.5653(3) 0.68728(12) 0.7293(5) 0.0245(9) Uani 1 1 d . . . . .
H3A H 0.6255 0.6863 0.7098 0.029 Uiso 1 1 calc R U . . .
N4 N 0.2677(3) 0.66228(12) 0.7974(6) 0.0249(9) Uani 1 1 d . . . . .
H4A H 0.259(4) 0.6412(19) 0.760(8) 0.030 Uiso 1 1 d . U . . .
N5 N 0.5749(3) 0.61628(12) 0.7617(6) 0.0268(9) Uani 1 1 d . . . . .
H5A H 0.548(4) 0.5970(19) 0.814(8) 0.032 Uiso 1 1 d . U . . .
N7 N 0.3521(3) 0.56967(12) 0.7615(6) 0.0279(9) Uani 1 1 d . . . . .
N8 N 0.3785(3) 0.50099(13) 0.8450(6) 0.0283(10) Uani 1 1 d . . . . .
H8A H 0.413(5) 0.4853(19) 0.910(8) 0.034 Uiso 1 1 d . U . . .
O1 O 0.2047(3) 0.58781(10) 0.6071(5) 0.0312(8) Uani 1 1 d . . . . .
O2 O 0.4956(3) 0.54908(10) 0.9263(5) 0.0293(8) Uani 1 1 d . . . . .
O3 O 0.2700(3) 0.45095(10) 0.7506(5) 0.0309(8) Uani 1 1 d . . . . .
Pt1 Pt 0.50725(2) 0.74347(2) 0.73612(2) 0.01936(7) Uani 1 1 d . . . . .
Cl1 Cl 0.12525(13) 0.59463(5) 0.09249(19) 0.0491(4) Uani 1 1 d . . . . .
Cl2 Cl -0.04513(11) 0.59172(4) 0.26862(18) 0.0385(3) Uani 1 1 d . . . . .
Cl3 Cl 0.06405(11) 0.66649(4) 0.25523(18) 0.0363(3) Uani 1 1 d . . . . .

loop_
_atom_site_aniso_label
_atom_site_aniso_U_11
_atom_site_aniso_U_22
_atom_site_aniso_U_33
_atom_site_aniso_U_23
_atom_site_aniso_U_13
_atom_site_aniso_U_12
N6A 0.031(2) 0.022(2) 0.021(2) -0.0011(17) -0.0008(17) -0.0001(18)
C25A 0.031(2) 0.012(2) 0.018(2) -0.0031(15) 0.0009(17) 0.0010(17)
C25B 0.031(2) 0.022(2) 0.021(2) -0.0011(17) -0.0008(17) -0.0001(18)
N6B 0.031(2) 0.012(2) 0.018(2) -0.0031(15) 0.0009(17) 0.0010(17)
C1 0.032(3) 0.016(2) 0.023(2) -0.0009(17) 0.0055(19) 0.0002(19)
C2 0.028(2) 0.014(2) 0.026(2) 0.0024(17) 0.0005(19) 0.0019(18)
C3 0.027(2) 0.015(2) 0.021(2) 0.0062(17) 0.0044(18) -0.0031(18)
C4 0.036(3) 0.022(3) 0.024(2) 0.0022(19) 0.003(2) -0.007(2)
C5 0.034(3) 0.028(3) 0.032(3) 0.006(2) 0.009(2) -0.005(2)
C6 0.033(3) 0.028(3) 0.027(3) 0.007(2) 0.011(2) 0.005(2)
C7 0.045(3) 0.019(3) 0.023(2) 0.0018(18) 0.012(2) 0.000(2)
C8 0.030(3) 0.021(3) 0.022(2) 0.0036(18) 0.0035(19) 0.0011(19)
C9 0.031(3) 0.014(2) 0.029(2) -0.0058(18) 0.001(2) -0.0022(19)
C10 0.040(3) 0.017(2) 0.029(3) -0.0024(19) 0.008(2) 0.001(2)
C11 0.031(3) 0.019(2) 0.030(3) -0.003(2) -0.006(2) 0.002(2)
C12 0.029(3) 0.025(3) 0.035(3) -0.005(2) 0.003(2) -0.002(2)
C13 0.036(3) 0.025(3) 0.033(3) 0.000(2) 0.007(2) -0.003(2)
C14 0.033(3) 0.021(3) 0.029(3) 0.002(2) -0.002(2) 0.001(2)
C15 0.028(3) 0.026(3) 0.032(3) 0.003(2) 0.010(2) -0.003(2)
C16 0.029(3) 0.034(3) 0.035(3) 0.000(2) 0.006(2) -0.001(2)
C17 0.033(3) 0.028(3) 0.030(3) 0.004(2) 0.002(2) -0.007(2)
C18 0.037(3) 0.021(3) 0.024(2) 0.0016(19) 0.005(2) -0.007(2)
C19 0.030(2) 0.014(2) 0.021(2) 0.0005(17) -0.0027(18) -0.0053(18)
C20 0.031(2) 0.010(2) 0.020(2) 0.0008(16) -0.0015(18) -0.0045(18)
C21 0.037(3) 0.013(3) 0.036(3) 0.0019(19) 0.005(2) -0.002(2)
C22 0.044(3) 0.012(3) 0.051(3) -0.003(2) 0.006(3) 0.003(2)
C23 0.034(3) 0.024(3) 0.042(3) -0.007(2) 0.005(2) 0.002(2)
C24 0.030(3) 0.021(3) 0.029(3) -0.0007(19) 0.002(2) -0.004(2)
C26 0.031(3) 0.012(2) 0.026(2) 0.0010(18) -0.0036(19) -0.0039(19)
C27 0.031(3) 0.017(2) 0.028(2) -0.0004(19) -0.001(2) -0.002(2)
C28 0.032(3) 0.011(2) 0.036(3) 0.0001(19) 0.000(2) -0.0018(19)
C29 0.026(2) 0.020(3) 0.030(3) 0.0010(19) 0.000(2) -0.0015(19)
C30 0.037(3) 0.019(3) 0.030(3) -0.0029(19) 0.000(2) -0.002(2)
C31 0.040(3) 0.025(3) 0.050(4) 0.002(2) 0.010(3) -0.002(2)
C32 0.030(3) 0.016(3) 0.035(3) -0.0007(19) -0.001(2) -0.0017(19)
C33 0.037(3) 0.027(3) 0.046(3) -0.010(2) 0.006(3) 0.000(2)
C50 0.039(3) 0.027(3) 0.029(3) 0.001(2) 0.004(2) 0.002(2)
N1 0.033(2) 0.016(2) 0.030(2) -0.0013(16) -0.0004(17) 0.0050(17)
N2 0.027(2) 0.0104(19) 0.032(2) -0.0002(16) 0.0016(17) -0.0016(16)
N3 0.024(2) 0.017(2) 0.033(2) 0.0021(16) 0.0042(17) -0.0028(16)
N4 0.030(2) 0.0102(19) 0.034(2) -0.0009(16) 0.0045(18) -0.0012(17)
N5 0.030(2) 0.013(2) 0.037(2) 0.0035(17) 0.0041(18) -0.0027(17)
N7 0.029(2) 0.016(2) 0.035(2) 0.0026(17) -0.0061(18) -0.0017(17)
N8 0.028(2) 0.011(2) 0.041(3) 0.0048(17) -0.0073(19) 0.0026(17)
O1 0.035(2) 0.0144(18) 0.039(2) -0.0001(14) -0.0092(16) 0.0041(15)
O2 0.0293(18) 0.0149(17) 0.039(2) 0.0053(14) -0.0079(15) -0.0031(14)
O3 0.037(2) 0.0123(18) 0.041(2) 0.0024(14) -0.0011(16) -0.0037(14)
Pt1 0.02294(11) 0.01150(11) 0.02232(11) 0.00021(7) 0.00024(7) -0.00100(7)
Cl1 0.0673(10) 0.0477(9) 0.0338(7) -0.0083(6) 0.0134(7) 0.0136(8)
Cl2 0.0416(7) 0.0278(7) 0.0441(7) 0.0053(5) 0.0016(6) -0.0065(6)
Cl3 0.0454(7) 0.0202(6) 0.0427(7) 0.0016(5) 0.0057(6) -0.0009(5)

loop_
_atom_type_symbol
_atom_type_description
_atom_type_scat_dispersion_real
_atom_type_scat_dispersion_imag
_atom_type_scat_source
C C 0.0181 0.0091 'International Tables Vol C Tables 4.2.6.8 and 6.1.1.4'
H H 0.0000 0.0000 'International Tables Vol C Tables 4.2.6.8 and 6.1.1.4'
N N 0.0311 0.0180 'International Tables Vol C Tables 4.2.6.8 and 6.1.1.4'
O O 0.0492 0.0322 'International Tables Vol C Tables 4.2.6.8 and 6.1.1.4'
Pt Pt -4.5932 6.9264 'International Tables Vol C Tables 4.2.6.8 and 6.1.1.4'
Cl Cl 0.3639 0.7018 'International Tables Vol C Tables 4.2.6.8 and 6.1.1.4'

loop_
_geom_angle_atom_site_label_1
_geom_angle_atom_site_label_2
_geom_angle_atom_site_label_3
_geom_angle
C15 N6A C19 117.6(4)
C15 N6A Pt1 127.2(4)
C19 N6A Pt1 115.2(3)
C24 C25A C20 117.8(4)
C24 C25A Pt1 126.5(4)
C20 C25A Pt1 115.7(3)
C15 C25B C19 117.6(4)
C15 C25B Pt1 127.2(4)
C19 C25B Pt1 115.2(3)
C24 N6B C20 117.8(4)
C24 N6B Pt1 126.5(4)
C20 N6B Pt1 115.7(3)
N1 C1 N2 123.1(5)
N1 C1 N4 124.3(5)
N2 C1 N4 112.6(4)
N3 C2 N2 123.0(4)
N3 C2 N5 124.1(5)
N2 C2 N5 112.8(4)
C8 C3 C4 118.8(5)
C8 C3 N4 121.8(4)
C4 C3 N4 119.4(4)
C5 C4 C3 120.6(5)
C4 C5 C6 120.6(5)
C5 C6 C7 119.8(5)
C8 C7 C6 120.3(5)
C7 C8 C3 119.8(5)
C10 C9 C14 119.5(5)
C10 C9 N5 118.6(5)
C14 C9 N5 121.9(5)
C11 C10 C9 120.1(5)
C12 C11 C10 120.4(5)
C11 C12 C13 119.6(5)
C14 C13 C12 120.4(5)
C13 C14 C9 119.9(5)
C25B C15 C16 122.6(5)
N6A C15 C16 122.6(5)
C15 C16 C17 119.2(5)
C18 C17 C16 119.7(5)
C17 C18 C19 119.9(5)
C25B C19 C18 121.0(5)
N6A C19 C18 121.0(5)
C25B C19 C20 114.4(4)
N6A C19 C20 114.4(4)
C18 C19 C20 124.5(4)
N6B C20 C21 121.6(5)
C25A C20 C21 121.6(5)
N6B C20 C19 114.0(4)
C25A C20 C19 114.0(4)
C21 C20 C19 124.5(4)
C22 C21 C20 119.0(5)
C23 C22 C21 120.2(5)
C22 C23 C24 119.6(5)
N6B C24 C23 121.8(5)
C25A C24 C23 121.8(5)
C29 C26 C27 112.5(4)
C29 C26 C32 109.6(4)
C27 C26 C32 111.3(4)
C29 C26 C30 107.1(4)
C27 C26 C30 107.8(4)
C32 C26 C30 108.4(4)
O1 C27 N7 119.1(4)
O1 C27 C26 119.5(4)
N7 C27 C26 121.3(4)
O2 C28 N7 121.0(4)
O2 C28 N8 118.2(4)
N7 C28 N8 120.8(4)
O3 C29 N8 121.3(5)
O3 C29 C26 122.8(4)
N8 C29 C26 115.8(4)
C31 C30 C26 116.9(5)
C33 C32 C26 114.2(4)
Cl3 C50 Cl1 110.3(3)
Cl3 C50 Cl2 110.5(3)
Cl1 C50 Cl2 110.6(3)
C1 N1 Pt1 129.2(4)
C1 N2 C2 128.4(4)
C2 N3 Pt1 129.3(4)
C1 N4 C3 125.1(4)
C2 N5 C9 124.8(4)
C28 N7 C27 120.6(4)
C29 N8 C28 125.0(4)
C25A Pt1 N6A 80.70(19)
N6B Pt1 C25B 80.70(19)
N6B Pt1 N3 174.41(17)
C25A Pt1 N3 174.41(17)
N6A Pt1 N3 95.97(18)
C25B Pt1 N3 95.97(18)
N6B Pt1 N1 96.97(17)
C25A Pt1 N1 96.97(17)
N6A Pt1 N1 174.84(17)
C25B Pt1 N1 174.84(17)
N3 Pt1 N1 86.71(16)

loop_
_geom_bond_atom_site_label_1
_geom_bond_atom_site_label_2
_geom_bond_distance
N6A C15 1.374(7)
N6A C19 1.387(6)
N6A Pt1 2.005(5)
C25A C24 1.379(7)
C25A C20 1.384(6)
C25A Pt1 2.001(4)
C25B C15 1.374(7)
C25B C19 1.387(6)
C25B Pt1 2.005(5)
N6B C24 1.379(7)
N6B C20 1.384(6)
N6B Pt1 2.001(4)
C1 N1 1.298(6)
C1 N2 1.362(6)
C1 N4 1.370(6)
C2 N3 1.304(6)
C2 N2 1.365(6)
C2 N5 1.368(6)
C3 C8 1.402(7)
C3 C4 1.411(7)
C3 N4 1.411(6)
C4 C5 1.367(8)
C5 C6 1.384(8)
C6 C7 1.393(8)
C7 C8 1.392(7)
C9 C10 1.389(7)
C9 C14 1.391(7)
C9 N5 1.418(7)
C10 C11 1.384(7)
C11 C12 1.378(8)
C12 C13 1.390(7)
C13 C14 1.382(7)
C15 C16 1.381(7)
C16 C17 1.391(8)
C17 C18 1.373(8)
C18 C19 1.403(7)
C19 C20 1.458(7)
C20 C21 1.400(7)
C21 C22 1.385(8)
C22 C23 1.378(8)
C23 C24 1.390(7)
C26 C29 1.524(7)
C26 C27 1.527(7)
C26 C32 1.530(7)
C26 C30 1.560(7)
C27 O1 1.243(6)
C27 N7 1.352(6)
C28 O2 1.248(6)
C28 N7 1.339(6)
C28 N8 1.388(6)
C29 O3 1.211(6)
C29 N8 1.374(6)
C30 C31 1.519(8)
C32 C33 1.512(8)
C50 Cl3 1.757(5)
C50 Cl1 1.757(6)
C50 Cl2 1.767(6)
N1 Pt1 2.037(4)
N3 Pt1 2.022(4)

loop_
_geom_hbond_atom_site_label_D
_geom_hbond_atom_site_label_H
_geom_hbond_atom_site_label_A
_geom_hbond_distance_DH
_geom_hbond_distance_HA
_geom_hbond_distance_DA
_geom_hbond_angle_DHA
_geom_hbond_site_symmetry_A
C10 H10 O3 0.93 2.53 3.390(6) 153.9 3_667
C15 H15 N3 0.93 2.67 3.184(6) 115.4 .
C50 H50 O1 0.98 2.08 3.056(6) 176.4 .
N2 H2A N7 0.85(6) 1.94(6) 2.784(6) 173(6) .
N4 H4A N7 0.76(6) 2.68(6) 3.298(6) 140(6) .
N4 H4A O1 0.76(6) 2.18(6) 2.926(6) 166(6) .
N5 H5A O2 0.87(6) 2.00(6) 2.869(5) 175(6) .
N8 H8A O2 0.81(6) 1.98(6) 2.794(5) 175(6) 3_667
